data_7025406
loop_
_publ_author_name
'Li, Xiao-Yan'
'Liu, Long-Qing'
'Ma, Ming-Liang'
'Zhao, Xiao-Li'
'Wen, Ke'

_publ_section_title
;
 Coordination-driven self-assembly of discrete and polymeric copper(ii)
 and dicopper(ii) supramolecular structures based on
 oxacalix[2]benzene[2]pyrazines.
;
_journal_issue 37
_journal_name_full 'Dalton transactions (Cambridge, England : 2003)'
_journal_page_first 8646
_journal_page_last 8651
_journal_paper_doi 10.1039/c000180e
_journal_volume 39
_journal_year 2010
_chemical_formula_sum 'C10 H6 Cu0.5 N3 O6'
_chemical_formula_weight 295.95
_chemical_name_systematic
;
?
;
_space_group_IT_number 176
_symmetry_cell_setting hexagonal
_symmetry_space_group_name_Hall '-P 6c'
_symmetry_space_group_name_H-M 'P 63/m'
_atom_sites_solution_hydrogens geom
_atom_sites_solution_primary direct
_atom_sites_solution_secondary difmap
_audit_creation_method SHELXL-97
_cell_angle_alpha 90.00
_cell_angle_beta 90.00
_cell_angle_gamma 120.00
_cell_formula_units_Z 12
_cell_length_a 13.0752(3)
_cell_length_b 13.0752(3)
_cell_length_c 25.2402(9)
_cell_measurement_reflns_used 9923
_cell_measurement_temperature 173(2)
_cell_measurement_theta_max 27.89
_cell_measurement_theta_min 2.42
_cell_volume 3736.97(18)
_computing_cell_refinement 'Bruker SMART'
_computing_data_collection 'Bruker SMART'
_computing_data_reduction 'Bruker SAINT'
_computing_molecular_graphics 'Bruker SHELXTL'
_computing_publication_material 'Bruker SHELXTL'
_computing_structure_refinement 'SHELXL-97 (Sheldrick, 1997)'
_computing_structure_solution 'SHELXS-97 (Sheldrick, 1990)'
_diffrn_ambient_temperature 173(2)
_diffrn_measured_fraction_theta_full 0.955
_diffrn_measured_fraction_theta_max 0.955
_diffrn_measurement_device_type 'CCD area detector'
_diffrn_measurement_method 'phi and omega scans'
_diffrn_radiation_monochromator graphite
_diffrn_radiation_source 'fine-focus sealed tube'
_diffrn_radiation_type MoK\a
_diffrn_radiation_wavelength 0.71073
_diffrn_reflns_av_R_equivalents 0.0258
_diffrn_reflns_av_sigmaI/netI 0.0092
_diffrn_reflns_limit_h_max 15
_diffrn_reflns_limit_h_min -15
_diffrn_reflns_limit_k_max 15
_diffrn_reflns_limit_k_min -15
_diffrn_reflns_limit_l_max 24
_diffrn_reflns_limit_l_min -30
_diffrn_reflns_number 41248
_diffrn_reflns_theta_full 25.01
_diffrn_reflns_theta_max 25.01
_diffrn_reflns_theta_min 3.12
_exptl_absorpt_coefficient_mu 0.951
_exptl_absorpt_correction_T_max 1
_exptl_absorpt_correction_T_min 0.765436
_exptl_absorpt_correction_type multi-scan
_exptl_crystal_colour blue
_exptl_crystal_density_diffrn 1.578
_exptl_crystal_density_method 'not measured'
_exptl_crystal_description block
_exptl_crystal_F_000 1794
_exptl_crystal_size_max 0.549
_exptl_crystal_size_mid 0.390
_exptl_crystal_size_min 0.146
_refine_diff_density_max 1.069
_refine_diff_density_min -0.677
_refine_diff_density_rms 0.123
_refine_ls_extinction_method none
_refine_ls_goodness_of_fit_ref 1.087
_refine_ls_hydrogen_treatment constr
_refine_ls_matrix_type full
_refine_ls_number_parameters 204
_refine_ls_number_reflns 2159
_refine_ls_number_restraints 96
_refine_ls_restrained_S_all 1.205
_refine_ls_R_factor_all 0.0951
_refine_ls_R_factor_gt 0.0842
_refine_ls_shift/su_max 0.000
_refine_ls_shift/su_mean 0.000
_refine_ls_structure_factor_coef Fsqd
_refine_ls_weighting_details 'calc w=1/[\s^2^(Fo^2^)+(0.1612P)^2^+9.8080P] where P=(Fo^2^+2Fc^2^)/3'
_refine_ls_weighting_scheme calc
_refine_ls_wR_factor_gt 0.2433
_refine_ls_wR_factor_ref 0.2658
_reflns_number_gt 1816
_reflns_number_total 2159
_reflns_threshold_expression >2sigma(I)
_cod_data_source_file c000180e.txt
_cod_data_source_block z
_cod_depositor_comments
;
The following automatic conversions were performed:

'_symmetry_cell_setting' value 'Hexagonal' changed to 'hexagonal'
according to /home/saulius/struct/CIF-dictionaries/cif_core.dic
dictionary named 'cif_core.dic' version 2.4.2 from 2011-04-26.

Automatic conversion script
Id: cif_fix_values 1891 2012-01-12 08:04:46Z andrius 
;
_cod_original_sg_symbol_H-M P6(3)/m
_cod_original_formula_sum 'C10 H6 Cu0.50 N3 O6'
_cod_database_code 7025406

loop_
_symmetry_equiv_pos_as_xyz
'x, y, z'
'-y, x-y, z'
'-x+y, -x, z'
'-x, -y, z+1/2'
'y, -x+y, z+1/2'
'x-y, x, z+1/2'
'-x, -y, -z'
'y, -x+y, -z'
'x-y, x, -z'
'x, y, -z-1/2'
'-y, x-y, -z-1/2'
'-x+y, -x, -z-1/2'

loop_
_atom_site_label
_atom_site_type_symbol
_atom_site_fract_x
_atom_site_fract_y
_atom_site_fract_z
_atom_site_U_iso_or_equiv
_atom_site_adp_type
_atom_site_occupancy
_atom_site_symmetry_multiplicity
_atom_site_calc_flag
_atom_site_refinement_flags
Cu1 Cu -1.0000 -0.5000 0.5000 0.0615(6) Uani 1 2 d S
O1 O -1.1289(5) -0.3304(8) 0.6557(3) 0.123(3) Uani 1 1 d U
O2 O -0.7370(3) -0.2334(4) 0.65459(14) 0.0457(10) Uani 1 1 d .
N1 N -0.9701(5) -0.4055(5) 0.56717(19) 0.0518(14) Uani 1 1 d .
N2 N -0.9318(4) -0.2781(4) 0.65985(17) 0.0374(10) Uani 1 1 d .
C1 C -0.8646(5) -0.3520(6) 0.5895(2) 0.0441(13) Uani 1 1 d .
H1A H -0.8010 -0.3573 0.5741 0.053 Uiso 1 1 calc R
C2 C -0.8479(4) -0.2873(4) 0.63608(18) 0.0316(10) Uani 1 1 d .
C3 C -1.0356(6) -0.3340(8) 0.6360(3) 0.066(2) Uani 1 1 d .
C4 C -1.0562(6) -0.3967(8) 0.5894(3) 0.073(2) Uani 1 1 d .
H4A H -1.1322 -0.4333 0.5735 0.088 Uiso 1 1 calc R
C5 C -0.7526(5) -0.2346(6) 0.7500 0.0273(13) Uani 1 2 d S
H5A H -0.8143 -0.3147 0.7500 0.033 Uiso 1 2 calc SR
C6 C -0.7063(4) -0.1744(4) 0.70356(18) 0.0291(10) Uani 1 1 d .
C7 C -0.6171(4) -0.0572(5) 0.7027(2) 0.0362(12) Uani 1 1 d .
H7A H -0.5867 -0.0173 0.6701 0.043 Uiso 1 1 calc R
C8 C -0.5737(6) 0.0000(6) 0.7500 0.0375(16) Uani 1 2 d S
H8A H -0.5128 0.0804 0.7500 0.045 Uiso 1 2 calc SR
C9 C -1.1653(6) -0.1461(6) 0.7500 0.0396(17) Uani 1 2 d S
H9A H -1.1838 -0.0845 0.7500 0.048 Uiso 1 2 calc SR
C10 C -1.1522(4) -0.1898(6) 0.7035(2) 0.0469(14) Uani 1 1 d .
H10A H -1.1615 -0.1591 0.6708 0.056 Uiso 1 1 calc R
C11 C -1.1258(5) -0.2775(6) 0.7038(2) 0.0511(16) Uani 1 1 d .
C12 C -1.1133(6) -0.3261(7) 0.7500 0.051(2) Uani 1 2 d S
H12A H -1.0971 -0.3893 0.7500 0.061 Uiso 1 2 calc SR
N3 N -0.9823(14) -0.6560(11) 0.5530(5) 0.099(3) Uani 0.67 1 d PU
O3 O -1.0920(14) -0.6663(11) 0.5497(5) 0.127(4) Uani 0.67 1 d PU
O4 O -0.8994(8) -0.5650(6) 0.5281(3) 0.0646(18) Uani 0.67 1 d PU
O5 O -0.9384(15) -0.7242(12) 0.5714(6) 0.140(5) Uani 0.67 1 d PU
O9 O -0.814(2) -0.462(2) 0.5056(8) 0.107(5) Uani 0.33 1 d PU
N4 N -0.6667 -0.3333 0.4793(16) 0.196(7) Uani 1 3 d SU
O6 O -0.7766(19) -0.3427(15) 0.4622(7) 0.221(6) Uani 1 1 d U
O7 O -1.0000 -1.0000 0.4280(17) 0.245(11) Uani 1 3 d SU
O8 O -0.3333 0.3333 0.7500 0.213(11) Uani 1 6 d SU
O10 O -0.6667 -0.3333 0.318(3) 0.224(12) Uani 0.50 3 d SPU

loop_
_atom_site_aniso_label
_atom_site_aniso_U_11
_atom_site_aniso_U_22
_atom_site_aniso_U_33
_atom_site_aniso_U_23
_atom_site_aniso_U_13
_atom_site_aniso_U_12
Cu1 0.0887(10) 0.0907(10) 0.0347(8) -0.0339(5) -0.0251(5) 0.0671(8)
O1 0.062(3) 0.224(7) 0.103(4) -0.118(5) -0.042(3) 0.086(4)
O2 0.0380(19) 0.074(3) 0.0260(19) -0.0125(17) -0.0003(14) 0.0286(19)
N1 0.067(3) 0.079(4) 0.031(2) -0.026(2) -0.019(2) 0.053(3)
N2 0.041(2) 0.051(3) 0.029(2) -0.0119(18) -0.0071(17) 0.029(2)
C1 0.057(3) 0.065(3) 0.027(3) -0.013(2) -0.006(2) 0.042(3)
C2 0.039(2) 0.040(2) 0.023(2) -0.0009(19) -0.0014(19) 0.024(2)
C3 0.046(3) 0.112(6) 0.053(4) -0.050(4) -0.019(3) 0.049(4)
C4 0.058(4) 0.120(7) 0.049(4) -0.053(4) -0.024(3) 0.050(4)
C5 0.027(3) 0.031(3) 0.029(3) 0.000 0.000 0.019(3)
C6 0.026(2) 0.041(3) 0.026(2) -0.0035(18) -0.0005(17) 0.0208(19)
C7 0.032(2) 0.043(3) 0.041(3) 0.014(2) 0.009(2) 0.025(2)
C8 0.030(3) 0.027(3) 0.056(5) 0.000 0.000 0.014(3)
C9 0.025(3) 0.028(3) 0.065(5) 0.000 0.000 0.013(3)
C10 0.025(2) 0.069(4) 0.045(3) 0.020(3) 0.001(2) 0.022(2)
C11 0.028(2) 0.078(4) 0.049(4) -0.036(3) -0.015(2) 0.028(3)
C12 0.028(4) 0.034(4) 0.094(7) 0.000 0.000 0.017(3)
N3 0.129(6) 0.079(5) 0.063(5) -0.005(4) -0.021(5) 0.032(5)
O3 0.135(7) 0.098(6) 0.095(6) -0.013(5) 0.011(6) 0.019(5)
O4 0.103(5) 0.057(3) 0.036(3) -0.015(3) -0.023(3) 0.042(3)
O5 0.165(9) 0.104(7) 0.120(8) 0.028(6) -0.039(7) 0.043(6)
O9 0.116(8) 0.101(8) 0.084(8) -0.018(7) 0.001(7) 0.039(6)
N4 0.189(7) 0.189(7) 0.209(10) 0.000 0.000 0.095(4)
O6 0.220(9) 0.197(8) 0.226(9) -0.008(7) 0.001(7) 0.089(7)
O7 0.249(11) 0.249(11) 0.237(15) 0.000 0.000 0.125(5)
O8 0.208(11) 0.208(11) 0.225(15) 0.000 0.000 0.104(5)
O10 0.220(12) 0.220(12) 0.232(17) 0.000 0.000 0.110(6)

loop_
_atom_type_symbol
_atom_type_description
_atom_type_scat_dispersion_real
_atom_type_scat_dispersion_imag
_atom_type_scat_source
C C 0.0033 0.0016 'International Tables Vol C Tables 4.2.6.8 and 6.1.1.4'
H H 0.0000 0.0000 'International Tables Vol C Tables 4.2.6.8 and 6.1.1.4'
N N 0.0061 0.0033 'International Tables Vol C Tables 4.2.6.8 and 6.1.1.4'
O O 0.0106 0.0060 'International Tables Vol C Tables 4.2.6.8 and 6.1.1.4'
Cu Cu 0.3201 1.2651 'International Tables Vol C Tables 4.2.6.8 and 6.1.1.4'

loop_
_geom_angle_atom_site_label_1
_geom_angle_atom_site_label_2
_geom_angle_atom_site_label_3
_geom_angle
_geom_angle_site_symmetry_1
_geom_angle_site_symmetry_3
N1 Cu1 N1 180.000(1) 7_346 .
N1 Cu1 O4 90.3(2) 7_346 .
N1 Cu1 O4 89.7(2) . .
N1 Cu1 O4 89.7(2) 7_346 7_346
N1 Cu1 O4 90.3(2) . 7_346
O4 Cu1 O4 180.0(4) . 7_346
N1 Cu1 O9 92.6(6) 7_346 .
N1 Cu1 O9 87.4(6) . .
O4 Cu1 O9 37.2(7) . .
O4 Cu1 O9 142.8(7) 7_346 .
N1 Cu1 O9 87.4(6) 7_346 7_346
N1 Cu1 O9 92.6(6) . 7_346
O4 Cu1 O9 142.8(7) . 7_346
O4 Cu1 O9 37.2(7) 7_346 7_346
O9 Cu1 O9 180.0(11) . 7_346
N1 Cu1 O3 88.3(3) 7_346 7_346
N1 Cu1 O3 91.7(3) . 7_346
O4 Cu1 O3 117.0(5) . 7_346
O4 Cu1 O3 63.0(5) 7_346 7_346
O9 Cu1 O3 79.9(8) . 7_346
O9 Cu1 O3 100.1(8) 7_346 7_346
N1 Cu1 O3 91.7(3) 7_346 .
N1 Cu1 O3 88.3(3) . .
O4 Cu1 O3 63.0(5) . .
O4 Cu1 O3 117.0(5) 7_346 .
O9 Cu1 O3 100.1(8) . .
O9 Cu1 O3 79.9(8) 7_346 .
O3 Cu1 O3 180.0(5) 7_346 .
C3 O1 C11 122.8(5) . .
C2 O2 C6 122.2(4) . .
C4 N1 C1 119.1(5) . .
C4 N1 Cu1 120.0(4) . .
C1 N1 Cu1 120.9(4) . .
C2 N2 C3 114.7(5) . .
N1 C1 C2 118.9(5) . .
N1 C1 H1A 120.5 . .
C2 C1 H1A 120.5 . .
N2 C2 O2 121.9(4) . .
N2 C2 C1 123.8(5) . .
O2 C2 C1 114.3(4) . .
N2 C3 O1 120.9(5) . .
N2 C3 C4 123.8(6) . .
O1 C3 C4 115.2(6) . .
N1 C4 C3 119.7(6) . .
N1 C4 H4A 120.2 . .
C3 C4 H4A 120.2 . .
C6 C5 C6 117.3(6) 10_557 .
C6 C5 H5A 121.3 10_557 .
C6 C5 H5A 121.3 . .
C5 C6 C7 122.2(5) . .
C5 C6 O2 120.9(4) . .
C7 C6 O2 116.4(4) . .
C8 C7 C6 118.7(5) . .
C8 C7 H7A 120.7 . .
C6 C7 H7A 120.7 . .
C7 C8 C7 120.9(7) . 10_557
C7 C8 H8A 119.5 . .
C7 C8 H8A 119.5 10_557 .
C10 C9 C10 120.3(7) . 10_557
C10 C9 H9A 119.8 . .
C10 C9 H9A 119.8 10_557 .
C11 C10 C9 119.5(5) . .
C11 C10 H10A 120.2 . .
C9 C10 H10A 120.2 . .
C10 C11 C12 122.4(5) . .
C10 C11 O1 117.5(7) . .
C12 C11 O1 119.4(7) . .
C11 C12 C11 115.9(7) . 10_557
C11 C12 H12A 122.1 . .
C11 C12 H12A 122.1 10_557 .
O4 N3 O5 109.5(15) . .
O4 N3 O3 114.3(12) . .
O5 N3 O3 135.8(14) . .
N3 O3 O6 169.8(13) . 7_346
N3 O3 Cu1 85.0(8) . .
O6 O3 Cu1 84.9(9) 7_346 .
N3 O4 O9 174.0(14) . .
N3 O4 Cu1 97.8(9) . .
O9 O4 Cu1 79.7(13) . .
O4 O9 O6 149(2) . .
O4 O9 Cu1 63.1(11) . .
O6 O9 Cu1 87.0(14) . .
O6 N4 O6 111.5(17) . 3_445
O6 N4 O6 111.5(17) . 2_455
O6 N4 O6 111.5(17) 3_445 2_455
N4 O6 O9 73.4(15) . .
N4 O6 O3 169.1(19) . 7_346
O9 O6 O3 107.9(15) . 7_346
O10 O8 O10 180.00(4) 7_456 4_455

loop_
_geom_bond_atom_site_label_1
_geom_bond_atom_site_label_2
_geom_bond_distance
_geom_bond_site_symmetry_2
Cu1 N1 2.017(4) 7_346
Cu1 N1 2.017(4) .
Cu1 O4 2.018(8) .
Cu1 O4 2.018(8) 7_346
Cu1 O9 2.23(3) .
Cu1 O9 2.23(3) 7_346
Cu1 O3 2.266(13) 7_346
Cu1 O3 2.266(13) .
O1 C3 1.339(8) .
O1 C11 1.387(7) .
O2 C2 1.340(6) .
O2 C6 1.405(6) .
N1 C4 1.313(9) .
N1 C1 1.321(8) .
N2 C2 1.307(6) .
N2 C3 1.321(7) .
C1 C2 1.401(7) .
C1 H1A 0.9500 .
C3 C4 1.383(8) .
C4 H4A 0.9500 .
C5 C6 1.372(6) 10_557
C5 C6 1.372(6) .
C5 H5A 0.9500 .
C6 C7 1.386(7) .
C7 C8 1.371(7) .
C7 H7A 0.9500 .
C8 C7 1.371(7) 10_557
C8 H8A 0.9500 .
C9 C10 1.354(7) .
C9 C10 1.354(7) 10_557
C9 H9A 0.9500 .
C10 C11 1.352(9) .
C10 H10A 0.9500 .
C11 C12 1.377(8) .
C12 C11 1.377(8) 10_557
C12 H12A 0.9500 .
N3 O4 1.302(15) .
N3 O5 1.36(2) .
N3 O3 1.38(2) .
O3 O6 1.81(3) 7_346
O4 O9 1.37(3) .
O9 O6 1.76(3) .
N4 O6 1.45(2) .
N4 O6 1.45(2) 3_445
N4 O6 1.45(2) 2_455
O6 O3 1.81(3) 7_346
O8 O10 1.73(7) 7_456
O8 O10 1.73(7) 4_455
O10 O8 1.73(7) 7_456

loop_
_geom_torsion_atom_site_label_1
_geom_torsion_atom_site_label_2
_geom_torsion_atom_site_label_3
_geom_torsion_atom_site_label_4
_geom_torsion
_geom_torsion_site_symmetry_1
_geom_torsion_site_symmetry_4
N1 Cu1 N1 C4 11(29) 7_346 .
O4 Cu1 N1 C4 -139.4(7) . .
O4 Cu1 N1 C4 40.6(7) 7_346 .
O9 Cu1 N1 C4 -176.5(10) . .
O9 Cu1 N1 C4 3.5(10) 7_346 .
O3 Cu1 N1 C4 103.7(8) 7_346 .
O3 Cu1 N1 C4 -76.3(8) . .
N1 Cu1 N1 C1 -169(17) 7_346 .
O4 Cu1 N1 C1 40.5(6) . .
O4 Cu1 N1 C1 -139.5(6) 7_346 .
O9 Cu1 N1 C1 3.4(8) . .
O9 Cu1 N1 C1 -176.6(8) 7_346 .
O3 Cu1 N1 C1 -76.5(7) 7_346 .
O3 Cu1 N1 C1 103.5(7) . .
C4 N1 C1 C2 -0.1(10) . .
Cu1 N1 C1 C2 180.0(4) . .
C3 N2 C2 O2 178.4(6) . .
C3 N2 C2 C1 -0.9(9) . .
C6 O2 C2 N2 7.1(8) . .
C6 O2 C2 C1 -173.6(5) . .
N1 C1 C2 N2 1.3(9) . .
N1 C1 C2 O2 -178.0(5) . .
C2 N2 C3 O1 -179.0(8) . .
C2 N2 C3 C4 -0.7(12) . .
C11 O1 C3 N2 -5.5(16) . .
C11 O1 C3 C4 176.0(9) . .
C1 N1 C4 C3 -1.3(13) . .
Cu1 N1 C4 C3 178.6(7) . .
N2 C3 C4 N1 1.8(15) . .
O1 C3 C4 N1 -179.8(9) . .
C6 C5 C6 C7 -0.6(8) 10_557 .
C6 C5 C6 O2 171.2(3) 10_557 .
C2 O2 C6 C5 63.1(7) . .
C2 O2 C6 C7 -124.6(5) . .
C5 C6 C7 C8 0.2(7) . .
O2 C6 C7 C8 -172.0(5) . .
C6 C7 C8 C7 0.2(9) . 10_557
C10 C9 C10 C11 -0.1(11) 10_557 .
C9 C10 C11 C12 1.1(9) . .
C9 C10 C11 O1 171.5(6) . .
C3 O1 C11 C10 122.5(10) . .
C3 O1 C11 C12 -66.8(13) . .
C10 C11 C12 C11 -1.9(11) . 10_557
O1 C11 C12 C11 -172.2(5) . 10_557
O4 N3 O3 O6 3(7) . 7_346
O5 N3 O3 O6 -168(6) . 7_346
O4 N3 O3 Cu1 0.4(10) . .
O5 N3 O3 Cu1 -171.2(17) . .
N1 Cu1 O3 N3 89.2(7) 7_346 .
N1 Cu1 O3 N3 -90.8(7) . .
O4 Cu1 O3 N3 -0.2(6) . .
O4 Cu1 O3 N3 179.8(6) 7_346 .
O9 Cu1 O3 N3 -3.8(9) . .
O9 Cu1 O3 N3 176.2(9) 7_346 .
O3 Cu1 O3 N3 -174(100) 7_346 .
N1 Cu1 O3 O6 -90.2(7) 7_346 7_346
N1 Cu1 O3 O6 89.8(7) . 7_346
O4 Cu1 O3 O6 -179.7(8) . 7_346
O4 Cu1 O3 O6 0.3(8) 7_346 7_346
O9 Cu1 O3 O6 176.8(9) . 7_346
O9 Cu1 O3 O6 -3.2(9) 7_346 7_346
O3 Cu1 O3 O6 6(100) 7_346 7_346
O5 N3 O4 O9 -122(15) . .
O3 N3 O4 O9 65(15) . .
O5 N3 O4 Cu1 173.4(10) . .
O3 N3 O4 Cu1 -0.4(11) . .
N1 Cu1 O4 N3 -91.5(6) 7_346 .
N1 Cu1 O4 N3 88.5(6) . .
O4 Cu1 O4 N3 12(100) 7_346 .
O9 Cu1 O4 N3 174.5(12) . .
O9 Cu1 O4 N3 -5.5(12) 7_346 .
O3 Cu1 O4 N3 -179.8(7) 7_346 .
O3 Cu1 O4 N3 0.2(7) . .
N1 Cu1 O4 O9 94.0(9) 7_346 .
N1 Cu1 O4 O9 -86.0(9) . .
O4 Cu1 O4 O9 -163(100) 7_346 .
O9 Cu1 O4 O9 180.000(3) 7_346 .
O3 Cu1 O4 O9 5.8(10) 7_346 .
O3 Cu1 O4 O9 -174.2(10) . .
N3 O4 O9 O6 -82(14) . .
Cu1 O4 O9 O6 -17(3) . .
N3 O4 O9 Cu1 -66(15) . .
N1 Cu1 O9 O4 -87.0(8) 7_346 .
N1 Cu1 O9 O4 93.0(8) . .
O4 Cu1 O9 O4 180.000(4) 7_346 .
O9 Cu1 O9 O4 108(100) 7_346 .
O3 Cu1 O9 O4 -174.8(9) 7_346 .
O3 Cu1 O9 O4 5.2(9) . .
N1 Cu1 O9 O6 84.5(9) 7_346 .
N1 Cu1 O9 O6 -95.5(9) . .
O4 Cu1 O9 O6 171.5(15) . .
O4 Cu1 O9 O6 -8.5(15) 7_346 .
O9 Cu1 O9 O6 -81(100) 7_346 .
O3 Cu1 O9 O6 -3.3(9) 7_346 .
O3 Cu1 O9 O6 176.7(9) . .
O6 N4 O6 O9 -171(3) 3_445 .
O6 N4 O6 O9 63(2) 2_455 .
O6 N4 O6 O3 -73(13) 3_445 7_346
O6 N4 O6 O3 162(9) 2_455 7_346
O4 O9 O6 N4 -172(4) . .
Cu1 O9 O6 N4 173.0(17) . .
O4 O9 O6 O3 19(4) . 7_346
Cu1 O9 O6 O3 4.3(12) . 7_346
